data_4500841
loop_
_publ_author_name
'Karmakar, Anirban'
'Titi, Hatem M.'
'Goldberg, Israel'

_publ_section_title
;
 Coordination Polymers of
 5-(2-Amino/Acetamido-4-carboxyphenoxy)-benzene-1,3-dioic Acids with
 Transition Metal Ions: Synthesis, Structure, and Catalytic Activity
;
_journal_issue 6
_journal_name_full 'Crystal Growth &amp; Design'
_journal_page_first 2621
_journal_paper_doi 10.1021/cg200350j
_journal_volume 11
_journal_year 2011
_chemical_formula_moiety 'C33 H37 N3 Nd2 O22'
_chemical_formula_sum 'C33 H37 N3 Nd2 O22'
_chemical_formula_weight 1116.14
_chemical_name_systematic
; 
 ? 
;
_space_group_IT_number 2
_symmetry_cell_setting triclinic
_symmetry_space_group_name_Hall '-P 1'
_symmetry_space_group_name_H-M 'P -1'
_atom_sites_solution_hydrogens geom
_atom_sites_solution_primary direct
_atom_sites_solution_secondary difmap
_audit_creation_method SHELXL-97
_cell_angle_alpha 96.342(2)
_cell_angle_beta 97.063(2)
_cell_angle_gamma 111.7635(19)
_cell_formula_units_Z 1
_cell_length_a 9.5211(4)
_cell_length_b 9.9835(4)
_cell_length_c 11.4843(5)
_cell_measurement_reflns_used 4297
_cell_measurement_temperature 110(2)
_cell_measurement_theta_max 27.87
_cell_measurement_theta_min 2.62
_cell_volume 991.60(7)
_computing_cell_refinement Denzo
_computing_data_collection 'Collect, Nonius B.V.'
_computing_data_reduction 'Denzo $ Scalepack'
_computing_structure_refinement 'SHELXL-97 (Sheldrick, 1997)'
_computing_structure_solution SIR-97
_diffrn_ambient_temperature 110(2)
_diffrn_detector_area_resol_mean 12.8
_diffrn_measured_fraction_theta_full 0.993
_diffrn_measured_fraction_theta_max 0.993
_diffrn_measurement_device_type 'Nonius KappaCCD'
_diffrn_measurement_method '1 deg. \f and \w scans'
_diffrn_radiation_monochromator graphite
_diffrn_radiation_source 'fine-focus sealed tube'
_diffrn_radiation_type MoK\a
_diffrn_radiation_wavelength 0.71073
_diffrn_reflns_av_R_equivalents 0.0470
_diffrn_reflns_av_sigmaI/netI 0.0387
_diffrn_reflns_limit_h_max 12
_diffrn_reflns_limit_h_min 0
_diffrn_reflns_limit_k_max 12
_diffrn_reflns_limit_k_min -13
_diffrn_reflns_limit_l_max 14
_diffrn_reflns_limit_l_min -15
_diffrn_reflns_number 16434
_diffrn_reflns_theta_full 27.87
_diffrn_reflns_theta_max 27.87
_diffrn_reflns_theta_min 2.62
_diffrn_standards_number 0
_exptl_absorpt_coefficient_mu 2.680
_exptl_absorpt_correction_T_max 0.7754
_exptl_absorpt_correction_T_min 0.5539
_exptl_absorpt_correction_type multi-scan
_exptl_absorpt_process_details 'Blessing, 1995'
_exptl_crystal_colour colorless
_exptl_crystal_density_diffrn 1.869
_exptl_crystal_density_method 'not measured'
_exptl_crystal_description prism
_exptl_crystal_F_000 552
_exptl_crystal_size_max 0.25
_exptl_crystal_size_mid 0.15
_exptl_crystal_size_min 0.10
_refine_diff_density_max 2.711
_refine_diff_density_min -1.831
_refine_diff_density_rms 0.179
_refine_ls_extinction_method none
_refine_ls_goodness_of_fit_ref 1.072
_refine_ls_hydrogen_treatment constr
_refine_ls_matrix_type full
_refine_ls_number_parameters 302
_refine_ls_number_reflns 4698
_refine_ls_number_restraints 0
_refine_ls_restrained_S_all 1.072
_refine_ls_R_factor_all 0.0472
_refine_ls_R_factor_gt 0.0394
_refine_ls_shift/su_max 0.006
_refine_ls_shift/su_mean 0.002
_refine_ls_structure_factor_coef Fsqd
_refine_ls_weighting_details 'calc w=1/[\s^2^(Fo^2^)+(0.0606P)^2^+3.1958P] where P=(Fo^2^+2Fc^2^)/3'
_refine_ls_weighting_scheme calc
_refine_ls_wR_factor_gt 0.0996
_refine_ls_wR_factor_ref 0.1042
_reflns_number_gt 4162
_reflns_number_total 4698
_reflns_threshold_expression >2sigma(I)
_cod_data_source_file cg200350j_si_001.cif
_cod_data_source_block 5
_cod_database_code 4500841

loop_
_symmetry_equiv_pos_as_xyz
'x, y, z'
'-x, -y, -z'

loop_
_atom_site_label
_atom_site_type_symbol
_atom_site_fract_x
_atom_site_fract_y
_atom_site_fract_z
_atom_site_U_iso_or_equiv
_atom_site_adp_type
_atom_site_occupancy
_atom_site_symmetry_multiplicity
_atom_site_calc_flag
_atom_site_refinement_flags
Nd Nd 0.71371(2) 0.95488(2) 0.009210(19) 0.01402(9) Uani 1 1 d .
O8 O 0.5446(4) 0.7609(4) 0.1104(3) 0.0190(6) Uani 1 1 d .
O19 O 0.1196(4) 0.9873(4) 0.7850(3) 0.0198(7) Uani 1 1 d .
O1 O 0.1852(4) 0.2277(3) -0.0123(3) 0.0210(7) Uani 1 1 d .
O2 O -0.0544(4) 0.1588(3) 0.0188(3) 0.0209(7) Uani 1 1 d .
C3 C 0.0776(5) 0.2524(5) 0.0253(4) 0.0149(8) Uani 1 1 d .
C4 C 0.1117(5) 0.4072(5) 0.0817(4) 0.0150(8) Uani 1 1 d .
C5 C 0.2476(5) 0.5184(5) 0.0698(4) 0.0160(8) Uani 1 1 d .
H5 H 0.3191 0.4961 0.0287 0.019 Uiso 1 1 calc R
C6 C 0.2782(5) 0.6630(5) 0.1185(4) 0.0142(8) Uani 1 1 d .
C7 C 0.4224(5) 0.7827(5) 0.1012(4) 0.0150(8) Uani 1 1 d .
O9 O 0.4165(3) 0.9023(3) 0.0768(3) 0.0164(6) Uani 1 1 d .
C10 C 0.1762(5) 0.6950(5) 0.1824(4) 0.0161(8) Uani 1 1 d .
H10 H 0.1943 0.7933 0.2134 0.019 Uiso 1 1 calc R
C11 C 0.0484(5) 0.5810(5) 0.1999(4) 0.0152(8) Uani 1 1 d .
C12 C 0.0124(5) 0.4382(5) 0.1477(4) 0.0156(8) Uani 1 1 d .
H12 H -0.0796 0.3622 0.1571 0.019 Uiso 1 1 calc R
O13 O -0.0533(4) 0.6097(4) 0.2679(3) 0.0189(6) Uani 1 1 d .
C14 C 0.0074(5) 0.6759(5) 0.3855(4) 0.0169(8) Uani 1 1 d .
C15 C 0.1259(6) 0.6530(5) 0.4534(4) 0.0218(9) Uani 1 1 d .
H15 H 0.1712 0.5913 0.4195 0.026 Uiso 1 1 calc R
C16 C 0.1765(5) 0.7220(5) 0.5714(4) 0.0210(9) Uani 1 1 d .
H16 H 0.2569 0.7069 0.6186 0.025 Uiso 1 1 calc R
C17 C 0.1111(5) 0.8127(5) 0.6211(4) 0.0175(9) Uani 1 1 d .
C18 C 0.1718(5) 0.8942(5) 0.7446(4) 0.0172(8) Uani 1 1 d .
O20 O 0.2774(3) 0.8737(4) 0.8097(3) 0.0178(6) Uani 1 1 d .
C21 C -0.0082(5) 0.8332(6) 0.5522(4) 0.0217(9) Uani 1 1 d .
H21 H -0.0533 0.8949 0.5862 0.026 Uiso 1 1 calc R
C22 C -0.0617(5) 0.7642(5) 0.4343(4) 0.0203(9) Uani 1 1 d .
N23 N -0.1883(6) 0.7760(6) 0.3647(4) 0.0372(11) Uani 1 1 d .
H23A H -0.1678 0.8473 0.3185 0.045 Uiso 1 1 d .
H23B H -0.2621 0.6962 0.3154 0.045 Uiso 1 1 d .
O24 O 0.8061(4) 0.9413(4) -0.1889(3) 0.0246(7) Uani 1 1 d .
H24A H 0.7518 0.9133 -0.2638 0.037 Uiso 1 1 d .
H24B H 0.9024 0.9557 -0.1963 0.037 Uiso 1 1 d .
O25 O 0.5045(4) 0.7757(3) -0.1480(3) 0.0211(7) Uani 1 1 d .
H25A H 0.4849 0.6788 -0.1717 0.032 Uiso 1 1 d .
H25B H 0.4283 0.8085 -0.1624 0.032 Uiso 1 1 d .
O26 O 0.5762(6) 0.5188(5) 0.2048(5) 0.0611(16) Uani 1 1 d .
H26A H 0.5656 0.5951 0.1759 0.092 Uiso 1 1 d .
H26B H 0.5678 0.5301 0.2880 0.092 Uiso 1 1 d .
N27 N 0.5000 0.0000 0.5000 0.058(2) Uani 1 2 d S
C28 C 0.4986(16) -0.0664(18) 0.3854(11) 0.049(4) Uani 0.50 1 d P
H28A H 0.4039 -0.0797 0.3324 0.08(7) Uiso 0.50 1 d PR
H28B H 0.5030 -0.1621 0.3909 0.08(9) Uiso 0.50 1 d PR
H28C H 0.5876 -0.0060 0.3536 0.09(5) Uiso 0.50 1 d PR
C29 C 0.5748(16) -0.0447(18) 0.5982(11) 0.046(3) Uani 0.50 1 d P
H29A H 0.6468 0.0427 0.6535 0.09(16) Uiso 0.50 1 d PR
H29B H 0.6310 -0.1010 0.5666 0.10(19) Uiso 0.50 1 d PR
H29C H 0.4977 -0.1052 0.6404 0.10(5) Uiso 0.50 1 d PR
C30 C 0.4343(19) 0.096(2) 0.5228(19) 0.070(5) Uani 0.50 1 d P
H30 H 0.4340 0.1327 0.6026 0.11(9) Uiso 0.50 1 d PR
O31 O 0.3618(12) 0.1458(18) 0.4205(9) 0.059(3) Uani 0.50 1 d P
O32 O 0.3280(14) 0.3434(13) 0.3351(9) 0.067(3) Uani 0.50 1 d P
H32A H 0.2939 0.3152 0.4013 0.10 Uiso 0.50 1 d P
H32B H 0.2480 0.3053 0.2685 0.10 Uiso 0.50 1 d P

loop_
_atom_site_aniso_label
_atom_site_aniso_U_11
_atom_site_aniso_U_22
_atom_site_aniso_U_33
_atom_site_aniso_U_23
_atom_site_aniso_U_13
_atom_site_aniso_U_12
Nd 0.01099(13) 0.01249(13) 0.01778(14) 0.00155(8) 0.00250(8) 0.00398(9)
O8 0.0130(15) 0.0205(16) 0.0258(17) 0.0078(13) 0.0055(12) 0.0075(13)
O19 0.0185(16) 0.0224(16) 0.0178(15) -0.0018(12) -0.0011(12) 0.0101(14)
O1 0.0156(15) 0.0161(16) 0.0334(18) 0.0016(13) 0.0052(13) 0.0090(13)
O2 0.0171(16) 0.0132(15) 0.0290(18) 0.0014(13) 0.0065(13) 0.0020(13)
C3 0.0119(19) 0.014(2) 0.018(2) 0.0051(16) 0.0020(16) 0.0046(16)
C4 0.013(2) 0.013(2) 0.019(2) 0.0051(16) 0.0004(16) 0.0047(17)
C5 0.013(2) 0.016(2) 0.020(2) 0.0044(16) 0.0032(16) 0.0050(17)
C6 0.0116(19) 0.013(2) 0.018(2) 0.0037(15) 0.0021(15) 0.0036(16)
C7 0.014(2) 0.014(2) 0.016(2) 0.0021(15) 0.0030(16) 0.0041(17)
O9 0.0158(15) 0.0117(14) 0.0204(15) 0.0031(12) 0.0020(12) 0.0039(12)
C10 0.013(2) 0.013(2) 0.020(2) 0.0022(16) 0.0010(16) 0.0032(17)
C11 0.014(2) 0.020(2) 0.0137(19) 0.0045(16) 0.0033(15) 0.0071(17)
C12 0.0130(19) 0.015(2) 0.0152(19) 0.0037(15) 0.0011(15) 0.0017(17)
O13 0.0130(15) 0.0252(17) 0.0165(15) 0.0004(12) 0.0035(12) 0.0058(13)
C14 0.015(2) 0.016(2) 0.016(2) 0.0022(16) 0.0042(16) 0.0024(17)
C15 0.022(2) 0.023(2) 0.022(2) 0.0003(18) 0.0046(18) 0.011(2)
C16 0.018(2) 0.022(2) 0.023(2) 0.0025(18) 0.0015(18) 0.0090(19)
C17 0.014(2) 0.019(2) 0.019(2) 0.0027(17) 0.0035(16) 0.0058(18)
C18 0.012(2) 0.019(2) 0.018(2) 0.0040(17) 0.0030(16) 0.0035(17)
O20 0.0128(14) 0.0200(16) 0.0191(15) 0.0006(12) -0.0005(12) 0.0065(13)
C21 0.017(2) 0.027(2) 0.021(2) -0.0031(18) 0.0000(17) 0.011(2)
C22 0.015(2) 0.022(2) 0.022(2) 0.0026(18) -0.0001(17) 0.0066(19)
N23 0.036(3) 0.041(3) 0.034(3) -0.003(2) -0.009(2) 0.021(2)
O24 0.0160(16) 0.0297(19) 0.0254(17) 0.0001(14) 0.0040(13) 0.0069(14)
O25 0.0157(15) 0.0164(16) 0.0282(17) -0.0035(13) -0.0024(13) 0.0070(13)
O26 0.066(3) 0.020(2) 0.076(3) 0.004(2) -0.041(3) 0.010(2)
N27 0.032(4) 0.071(6) 0.051(5) -0.004(4) 0.012(4) 0.001(4)
C28 0.038(7) 0.069(10) 0.024(6) -0.002(6) -0.001(5) 0.006(7)
C29 0.037(7) 0.065(9) 0.023(6) 0.005(6) 0.001(5) 0.007(7)
C30 0.046(9) 0.078(12) 0.086(13) -0.020(10) -0.010(8) 0.039(9)
O31 0.047(6) 0.110(9) 0.042(5) 0.012(6) 0.013(4) 0.053(7)
O32 0.066(7) 0.066(7) 0.045(6) -0.009(5) 0.024(5) 0.001(6)

loop_
_atom_type_symbol
_atom_type_description
_atom_type_scat_dispersion_real
_atom_type_scat_dispersion_imag
_atom_type_scat_source
C C 0.0033 0.0016 'International Tables Vol C Tables 4.2.6.8 and 6.1.1.4'
H H 0.0000 0.0000 'International Tables Vol C Tables 4.2.6.8 and 6.1.1.4'
O O 0.0106 0.0060 'International Tables Vol C Tables 4.2.6.8 and 6.1.1.4'
Nd Nd -0.1943 3.0179 'International Tables Vol C Tables 4.2.6.8 and 6.1.1.4'
N N 0.0061 0.0033 'International Tables Vol C Tables 4.2.6.8 and 6.1.1.4'

loop_
_geom_angle_atom_site_label_1
_geom_angle_atom_site_label_2
_geom_angle_atom_site_label_3
_geom_angle
_geom_angle_site_symmetry_1
_geom_angle_site_symmetry_3
O1 Nd O2 98.50(11) 2_665 1_665
O1 Nd O9 156.99(12) 2_665 2_675
O2 Nd O9 86.86(11) 1_665 2_675
O1 Nd O25 85.72(11) 2_665 .
O2 Nd O25 137.36(12) 1_665 .
O9 Nd O25 75.52(10) 2_675 .
O1 Nd O20 124.44(11) 2_665 2_676
O2 Nd O20 76.58(11) 1_665 2_676
O9 Nd O20 78.56(10) 2_675 2_676
O25 Nd O20 134.48(10) . 2_676
O1 Nd O8 73.00(11) 2_665 .
O2 Nd O8 148.97(11) 1_665 .
O9 Nd O8 112.82(10) 2_675 .
O25 Nd O8 72.85(11) . .
O20 Nd O8 83.88(11) 2_676 .
O1 Nd O24 75.87(12) 2_665 .
O2 Nd O24 70.78(11) 1_665 .
O9 Nd O24 84.98(11) 2_675 .
O25 Nd O24 69.26(11) . .
O20 Nd O24 144.08(11) 2_676 .
O8 Nd O24 132.04(11) . .
O1 Nd O19 74.48(11) 2_665 2_676
O2 Nd O19 69.98(11) 1_665 2_676
O9 Nd O19 127.98(10) 2_675 2_676
O25 Nd O19 149.33(11) . 2_676
O20 Nd O19 51.50(10) 2_676 2_676
O8 Nd O19 79.00(11) . 2_676
O24 Nd O19 125.70(11) . 2_676
O1 Nd O9 119.68(10) 2_665 .
O2 Nd O9 136.89(10) 1_665 .
O9 Nd O9 66.14(11) 2_675 .
O25 Nd O9 69.56(10) . .
O20 Nd O9 65.89(9) 2_676 .
O8 Nd O9 47.63(9) . .
O24 Nd O9 134.24(10) . .
O19 Nd O9 99.99(9) 2_676 .
O1 Nd C18 99.82(12) 2_665 2_676
O2 Nd C18 70.61(12) 1_665 2_676
O9 Nd C18 103.06(11) 2_675 2_676
O25 Nd C18 150.77(12) . 2_676
O20 Nd C18 25.65(11) 2_676 2_676
O8 Nd C18 81.32(11) . 2_676
O24 Nd C18 139.96(12) . 2_676
O19 Nd C18 25.87(11) 2_676 2_676
O9 Nd C18 83.04(10) . 2_676
O1 Nd C7 95.19(11) 2_665 .
O2 Nd C7 153.55(11) 1_665 .
O9 Nd C7 89.32(11) 2_675 .
O25 Nd C7 66.01(11) . .
O20 Nd C7 77.00(11) 2_676 .
O8 Nd C7 23.54(11) . .
O24 Nd C7 134.91(11) . .
O19 Nd C7 92.28(11) 2_676 .
O9 Nd C7 24.55(10) . .
C18 Nd C7 84.85(12) 2_676 .
C7 O8 Nd 103.2(3) . .
C18 O19 Nd 93.2(3) . 2_676
C3 O1 Nd 137.0(3) . 2_665
C3 O2 Nd 171.1(3) . 1_445
O2 C3 O1 124.8(4) . .
O2 C3 C4 118.2(4) . .
O1 C3 C4 117.1(4) . .
C12 C4 C5 120.2(4) . .
C12 C4 C3 120.7(4) . .
C5 C4 C3 119.0(4) . .
C4 C5 C6 119.6(4) . .
C4 C5 H5 120.2 . .
C6 C5 H5 120.2 . .
C10 C6 C5 120.2(4) . .
C10 C6 C7 120.7(4) . .
C5 C6 C7 119.1(4) . .
O8 C7 O9 122.2(4) . .
O8 C7 C6 118.7(4) . .
O9 C7 C6 119.1(4) . .
O8 C7 Nd 53.3(2) . .
O9 C7 Nd 70.8(2) . .
C6 C7 Nd 163.0(3) . .
C7 O9 Nd 153.0(3) . 2_675
C7 O9 Nd 84.6(2) . .
Nd O9 Nd 113.86(11) 2_675 .
C11 C10 C6 118.6(4) . .
C11 C10 H10 120.7 . .
C6 C10 H10 120.7 . .
C10 C11 C12 121.9(4) . .
C10 C11 O13 119.8(4) . .
C12 C11 O13 118.2(4) . .
C4 C12 C11 119.2(4) . .
C4 C12 H12 120.4 . .
C11 C12 H12 120.4 . .
C14 O13 C11 116.4(3) . .
O13 C14 C22 115.4(4) . .
O13 C14 C15 123.3(4) . .
C22 C14 C15 121.3(4) . .
C16 C15 C14 118.9(4) . .
C16 C15 H15 120.5 . .
C14 C15 H15 120.5 . .
C15 C16 C17 120.7(4) . .
C15 C16 H16 119.7 . .
C17 C16 H16 119.7 . .
C16 C17 C21 119.6(4) . .
C16 C17 C18 120.8(4) . .
C21 C17 C18 119.5(4) . .
O20 C18 O19 119.8(4) . .
O20 C18 C17 120.3(4) . .
O19 C18 C17 119.9(4) . .
O20 C18 Nd 59.0(2) . 2_676
O19 C18 Nd 60.9(2) . 2_676
C17 C18 Nd 178.0(3) . 2_676
C18 O20 Nd 95.3(3) . 2_676
C22 C21 C17 120.7(4) . .
C22 C21 H21 119.6 . .
C17 C21 H21 119.6 . .
C21 C22 C14 118.8(4) . .
C21 C22 N23 121.9(4) . .
C14 C22 N23 119.3(4) . .
C22 N23 H23A 117.4 . .
C22 N23 H23B 120.9 . .
H23A N23 H23B 103.5 . .
Nd O24 H24A 129.8 . .
Nd O24 H24B 124.4 . .
H24A O24 H24B 105.5 . .
Nd O25 H25A 127.9 . .
Nd O25 H25B 109.5 . .
H25A O25 H25B 119.5 . .
H26A O26 H26B 107.7 . .
C30 N27 C28 124.3(11) . .
C30 N27 C28 124.3(11) 2_656 2_656
C30 N27 C29 119.9(11) 2_656 2_656
C28 N27 C29 115.8(9) 2_656 2_656
C30 N27 C29 119.9(11) . .
C28 N27 C29 115.8(9) . .
C30 C28 C29 119.5(13) 2_656 2_656
N27 C28 H28A 109.9 . .
N27 C28 H28B 108.1 . .
H28A C28 H28B 109.5 . .
C30 C28 H28C 100.8 2_656 .
N27 C28 H28C 110.4 . .
C29 C28 H28C 97.8 2_656 .
H28A C28 H28C 109.5 . .
H28B C28 H28C 109.5 . .
O31 C29 N27 122.0(10) 2_656 .
C30 C29 C28 112.0(12) 2_656 2_656
O31 C29 H29A 111.0 2_656 .
C30 C29 H29A 132.7 2_656 .
N27 C29 H29A 109.2 . .
N27 C29 H29B 109.2 . .
O31 C29 H29C 93.9 2_656 .
C30 C29 H29C 117.8 2_656 .
N27 C29 H29C 110.1 . .
H29A C29 H29C 109.5 . .
H29B C29 H29C 109.5 . .
C28 C30 C29 128.4(15) 2_656 2_656
N27 C30 O31 119.6(15) . .
N27 C30 H30 120.2 . .
O31 C30 H30 120.2 . .
H32A O32 H32B 111.1 . .

loop_
_geom_bond_atom_site_label_1
_geom_bond_atom_site_label_2
_geom_bond_distance
_geom_bond_site_symmetry_2
Nd O1 2.358(3) 2_665
Nd O2 2.364(3) 1_665
Nd O9 2.422(3) 2_675
Nd O25 2.487(3) .
Nd O20 2.515(3) 2_676
Nd O8 2.518(3) .
Nd O24 2.546(3) .
Nd O19 2.556(3) 2_676
Nd O9 2.901(3) .
Nd C18 2.921(4) 2_676
Nd C7 3.058(4) .
O8 C7 1.255(5) .
O19 C18 1.277(5) .
O19 Nd 2.556(3) 2_676
O1 C3 1.252(5) .
O1 Nd 2.358(3) 2_665
O2 C3 1.244(5) .
O2 Nd 2.364(3) 1_445
C3 C4 1.506(6) .
C4 C12 1.380(6) .
C4 C5 1.393(6) .
C5 C6 1.396(6) .
C5 H5 0.9500 .
C6 C10 1.393(6) .
C6 C7 1.502(6) .
C7 O9 1.276(5) .
O9 Nd 2.422(3) 2_675
C10 C11 1.378(6) .
C10 H10 0.9500 .
C11 C12 1.382(6) .
C11 O13 1.404(5) .
C12 H12 0.9500 .
O13 C14 1.386(5) .
C14 C22 1.391(6) .
C14 C15 1.396(6) .
C15 C16 1.389(7) .
C15 H15 0.9500 .
C16 C17 1.388(6) .
C16 H16 0.9500 .
C17 C21 1.394(6) .
C17 C18 1.485(6) .
C18 O20 1.270(5) .
C18 Nd 2.921(4) 2_676
O20 Nd 2.515(3) 2_676
C21 C22 1.390(6) .
C21 H21 0.9500 .
C22 N23 1.412(6) .
N23 H23A 0.9119 .
N23 H23B 0.9153 .
O24 H24A 0.9033 .
O24 H24B 0.8898 .
O25 H25A 0.9171 .
O25 H25B 0.9047 .
O26 H26A 0.8968 .
O26 H26B 0.9664 .
N27 C30 1.344(16) 2_656
N27 C30 1.344(16) .
N27 C28 1.403(13) .
N27 C28 1.403(13) 2_656
N27 C29 1.458(14) 2_656
N27 C29 1.458(14) .
C28 C30 1.28(2) 2_656
C28 C29 1.52(2) 2_656
C28 H28A 0.9800 .
C28 H28B 0.9800 .
C28 H28C 0.9800 .
C29 O31 1.37(2) 2_656
C29 C30 1.41(2) 2_656
C29 C28 1.52(2) 2_656
C29 H29A 0.9800 .
C29 H29B 0.9800 .
C29 H29C 0.9800 .
C30 C28 1.28(2) 2_656
C30 C29 1.41(2) 2_656
C30 O31 1.51(2) .
C30 H30 0.9500 .
O31 C29 1.37(2) 2_656
O32 H32A 0.8961 .
O32 H32B 0.9416 .

loop_
_geom_hbond_atom_site_label_D
_geom_hbond_atom_site_label_H
_geom_hbond_atom_site_label_A
_geom_hbond_distance_DH
_geom_hbond_distance_HA
_geom_hbond_distance_DA
_geom_hbond_angle_DHA
_geom_hbond_site_symmetry_A
N23 H23A O19 0.91 2.09 2.999(6) 179 2_576
N23 H23B O26 0.92 2.03 2.945(7) 179 1_455
O24 H24A O31 0.90 1.89 2.792(11) 180 2_665
O24 H24B O19 0.89 2.02 2.905(5) 179 1_654
O25 H25A O26 0.92 1.82 2.728(5) 171 2_665
O25 H25B O20 0.90 1.79 2.698(4) 180 1_554
O26 H26A O8 0.90 1.96 2.854(5) 179 .
O26 H26B O32 0.97 2.52 3.044(12) 114 .
O32 H32B O24 0.94 2.37 2.873(11) 113 2_665
